data_4122488
loop_
_publ_author_name
'Xu, Xin'
'Kehr, Gerald'
'Daniliuc, Constantin G.'
'Erker, Gerhard'

_publ_section_title
;
 Formation of unsaturated vicinal zr(+)/p frustrated lewis pairs by the
 unique 1,1-carbozirconation reactions.
;
_journal_issue 35
_journal_name_full 'Journal of the American Chemical Society'
_journal_page_first 12431
_journal_page_last 12443
_journal_paper_doi 10.1021/ja5068146
_journal_volume 136
_journal_year 2014
_chemical_formula_sum 'C67 H62 B F20 O2 P S Si Zr'
_chemical_formula_weight 1472.32
_chemical_name_systematic
; 
 ? 
;
_space_group_IT_number 2
_symmetry_cell_setting triclinic
_symmetry_space_group_name_Hall '-P 1'
_symmetry_space_group_name_H-M 'P -1'
_atom_sites_solution_hydrogens geom
_atom_sites_solution_primary direct
_atom_sites_solution_secondary difmap
_audit_creation_method SHELXL-97
_cell_angle_alpha 103.7250(10)
_cell_angle_beta 97.9990(10)
_cell_angle_gamma 111.0230(10)
_cell_formula_units_Z 2
_cell_length_a 12.62620(10)
_cell_length_b 15.4237(2)
_cell_length_c 19.7312(4)
_cell_measurement_reflns_used 8252
_cell_measurement_temperature 223(2)
_cell_measurement_theta_max 28.28
_cell_measurement_theta_min 4.08
_cell_volume 3376.07(9)
_computing_cell_refinement 'Collect (Nonius B.V., 1998)'
_computing_data_collection 'Collect (Nonius B.V., 1998)'
_computing_data_reduction 'Denzo-SMN (Otwinowski & Minor, 1997)'
_computing_molecular_graphics 'XP (BrukerAXS, 2000)'
_computing_publication_material 'SHELXL-97 (Sheldrick, 1997)'
_computing_structure_refinement 'SHELXL-97 (Sheldrick, 1997)'
_computing_structure_solution 'SHELXS-97 (Sheldrick, 1990)'
_diffrn_ambient_temperature 223(2)
_diffrn_measured_fraction_theta_full 0.985
_diffrn_measured_fraction_theta_max 0.985
_diffrn_measurement_device_type 'Nonius KappaCCD APEXII'
_diffrn_measurement_method '\w and \f scans'
_diffrn_radiation_monochromator 'Montel mirror'
_diffrn_radiation_source 'rotating anode Nonius FR591'
_diffrn_radiation_type MoK\a
_diffrn_radiation_wavelength 0.71073
_diffrn_reflns_av_R_equivalents 0.044
_diffrn_reflns_av_sigmaI/netI 0.0421
_diffrn_reflns_limit_h_max 15
_diffrn_reflns_limit_h_min -15
_diffrn_reflns_limit_k_max 18
_diffrn_reflns_limit_k_min -18
_diffrn_reflns_limit_l_max 23
_diffrn_reflns_limit_l_min -20
_diffrn_reflns_number 30467
_diffrn_reflns_theta_full 25.00
_diffrn_reflns_theta_max 25.00
_diffrn_reflns_theta_min 4.11
_exptl_absorpt_coefficient_mu 0.334
_exptl_absorpt_correction_T_max 0.9674
_exptl_absorpt_correction_T_min 0.9183
_exptl_absorpt_correction_type multi-scan
_exptl_absorpt_process_details 'Denzo (Otwinowski, Borek, Majewski & Minor, 2003)'
_exptl_crystal_colour yellow
_exptl_crystal_density_diffrn 1.448
_exptl_crystal_density_method 'not measured'
_exptl_crystal_description prism
_exptl_crystal_F_000 1500
_exptl_crystal_size_max 0.26
_exptl_crystal_size_mid 0.12
_exptl_crystal_size_min 0.10
_refine_diff_density_max 0.578
_refine_diff_density_min -0.619
_refine_diff_density_rms 0.078
_refine_ls_extinction_method none
_refine_ls_goodness_of_fit_ref 1.037
_refine_ls_hydrogen_treatment constr
_refine_ls_matrix_type full
_refine_ls_number_parameters 926
_refine_ls_number_reflns 11693
_refine_ls_number_restraints 137
_refine_ls_restrained_S_all 1.055
_refine_ls_R_factor_all 0.0642
_refine_ls_R_factor_gt 0.0561
_refine_ls_shift/su_max 0.002
_refine_ls_shift/su_mean 0.000
_refine_ls_structure_factor_coef Fsqd
_refine_ls_weighting_details 'calc w=1/[\s^2^(Fo^2^)+(0.0702P)^2^+6.4926P] where P=(Fo^2^+2Fc^2^)/3'
_refine_ls_weighting_scheme calc
_refine_ls_wR_factor_gt 0.1455
_refine_ls_wR_factor_ref 0.1521
_reflns_number_gt 10130
_reflns_number_total 11693
_reflns_threshold_expression >2sigma(I)
_cod_data_source_file ja5068146_si_003.cif
_cod_data_source_block erk7203
_cod_depositor_comments 'Adding full bibliography for 4122478--4122491.cif.'
_cod_original_sg_symbol_H-M P-1
_cod_database_code 4122488

loop_
_symmetry_equiv_pos_as_xyz
'x, y, z'
'-x, -y, -z'

loop_
_atom_site_label
_atom_site_type_symbol
_atom_site_fract_x
_atom_site_fract_y
_atom_site_fract_z
_atom_site_U_iso_or_equiv
_atom_site_adp_type
_atom_site_occupancy
_atom_site_symmetry_multiplicity
_atom_site_calc_flag
_atom_site_refinement_flags
_atom_site_disorder_assembly
_atom_site_disorder_group
Zr1 Zr 1.27822(3) 2.16116(2) 0.260634(17) 0.02787(11) Uani 1 1 d . A .
P1 P 1.45695(8) 2.18801(7) 0.10861(5) 0.0310(2) Uani 1 1 d D . .
O1 O 1.3386(2) 2.06664(18) 0.19630(13) 0.0343(6) Uani 1 1 d D . .
S1 S 1.4516(2) 2.0819(2) 0.17349(17) 0.0353(6) Uani 0.799(9) 1 d PDU A 1
O2 O 1.4379(4) 1.9936(3) 0.1190(2) 0.0516(14) Uani 0.799(9) 1 d PD A 1
S1A S 1.4326(11) 2.0556(10) 0.1541(8) 0.051(4) Uani 0.201(9) 1 d PDU A 2
O2A O 1.5498(13) 2.0775(17) 0.1916(11) 0.083(8) Uani 0.201(9) 1 d PD A 2
Si1 Si 1.49816(11) 2.41228(8) 0.13772(6) 0.0426(3) Uani 1 1 d . . .
B1 B 1.2234(4) 1.6742(3) 0.3626(2) 0.0333(9) Uani 1 1 d . . .
C1 C 1.3656(3) 2.2728(3) 0.20533(19) 0.0325(8) Uani 1 1 d . . .
C2 C 1.4307(3) 2.2897(3) 0.15606(19) 0.0323(8) Uani 1 1 d . A .
C3 C 1.3317(4) 2.3522(3) 0.2438(2) 0.0399(9) Uani 1 1 d . A .
H3A H 1.4016 2.4119 0.2672 0.060 Uiso 1 1 calc R . .
H3B H 1.2918 2.3320 0.2796 0.060 Uiso 1 1 calc R . .
H3C H 1.2800 2.3637 0.2092 0.060 Uiso 1 1 calc R . .
C4 C 1.3871(5) 2.4641(4) 0.1242(3) 0.0699(15) Uani 1 1 d . A .
H4A H 1.3833 2.5003 0.1706 0.105 Uiso 1 1 calc R . .
H4B H 1.3111 2.4114 0.0997 0.105 Uiso 1 1 calc R . .
H4C H 1.4091 2.5075 0.0954 0.105 Uiso 1 1 calc R . .
C5 C 1.6223(5) 2.4960(3) 0.2160(3) 0.0650(14) Uani 1 1 d . A .
H5A H 1.6534 2.5606 0.2104 0.097 Uiso 1 1 calc R . .
H5B H 1.6832 2.4715 0.2186 0.097 Uiso 1 1 calc R . .
H5C H 1.5953 2.4996 0.2598 0.097 Uiso 1 1 calc R . .
C6 C 1.5504(5) 2.3983(4) 0.0535(3) 0.0596(12) Uani 1 1 d . A .
H6A H 1.4888 2.3454 0.0146 0.089 Uiso 1 1 calc R . .
H6B H 1.6188 2.3836 0.0609 0.089 Uiso 1 1 calc R . .
H6C H 1.5705 2.4586 0.0413 0.089 Uiso 1 1 calc R . .
C11 C 1.3154(4) 2.2240(3) 0.39690(19) 0.0385(9) Uani 1 1 d . . .
C12 C 1.4113(3) 2.2909(3) 0.3813(2) 0.0367(8) Uani 1 1 d . A .
C13 C 1.4779(3) 2.2404(3) 0.35245(19) 0.0361(8) Uani 1 1 d . . .
C14 C 1.4239(3) 2.1427(3) 0.35349(19) 0.0358(8) Uani 1 1 d . A .
C15 C 1.3232(3) 2.1319(3) 0.38002(19) 0.0348(8) Uani 1 1 d . A .
C16 C 1.0626(3) 2.0819(3) 0.2630(2) 0.0372(8) Uani 1 1 d . . .
C17 C 1.0750(3) 2.1626(3) 0.2376(2) 0.0363(8) Uani 1 1 d . A .
C18 C 1.0997(3) 2.1406(3) 0.1679(2) 0.0341(8) Uani 1 1 d . . .
C19 C 1.1048(3) 2.0480(3) 0.15299(19) 0.0333(8) Uani 1 1 d . A .
C20 C 1.0850(3) 2.0126(3) 0.2116(2) 0.0333(8) Uani 1 1 d . A .
C21 C 1.2383(4) 2.2542(4) 0.4409(2) 0.0564(12) Uani 1 1 d . A .
H21A H 1.2864 2.3017 0.4869 0.085 Uiso 1 1 calc R . .
H21B H 1.1829 2.1973 0.4489 0.085 Uiso 1 1 calc R . .
H21C H 1.1960 2.2829 0.4151 0.085 Uiso 1 1 calc R . .
C22 C 1.4508(5) 2.3995(3) 0.4070(3) 0.0581(12) Uani 1 1 d . . .
H22A H 1.4915 2.4246 0.4576 0.087 Uiso 1 1 calc R A .
H22B H 1.3832 2.4156 0.4008 0.087 Uiso 1 1 calc R . .
H22C H 1.5031 2.4287 0.3794 0.087 Uiso 1 1 calc R . .
C23 C 1.5945(3) 2.2866(3) 0.3378(2) 0.0481(10) Uani 1 1 d . A .
H23A H 1.5950 2.3373 0.3166 0.072 Uiso 1 1 calc R . .
H23B H 1.6096 2.2374 0.3047 0.072 Uiso 1 1 calc R . .
H23C H 1.6548 2.3150 0.3825 0.072 Uiso 1 1 calc R . .
C24 C 1.4725(4) 2.0662(3) 0.3394(2) 0.0448(10) Uani 1 1 d . . .
H24A H 1.4950 2.0539 0.3841 0.067 Uiso 1 1 calc R A .
H24B H 1.5405 2.0889 0.3203 0.067 Uiso 1 1 calc R . .
H24C H 1.4133 2.0062 0.3049 0.067 Uiso 1 1 calc R . .
C25 C 1.2539(4) 2.0433(3) 0.3995(2) 0.0511(11) Uani 1 1 d . . .
H25A H 1.2106 1.9889 0.3559 0.077 Uiso 1 1 calc R A .
H25B H 1.1995 2.0573 0.4258 0.077 Uiso 1 1 calc R . .
H25C H 1.3067 2.0267 0.4292 0.077 Uiso 1 1 calc R . .
C26 C 1.0042(4) 2.0617(4) 0.3221(2) 0.0497(10) Uani 1 1 d . A .
H26A H 0.9199 2.0331 0.3034 0.075 Uiso 1 1 calc R . .
H26B H 1.0275 2.1223 0.3606 0.075 Uiso 1 1 calc R . .
H26C H 1.0275 2.0166 0.3406 0.075 Uiso 1 1 calc R . .
C27 C 1.0417(4) 2.2446(3) 0.2692(3) 0.0514(11) Uani 1 1 d . . .
H27A H 1.0796 2.2994 0.2524 0.077 Uiso 1 1 calc R A .
H27B H 1.0664 2.2647 0.3213 0.077 Uiso 1 1 calc R . .
H27C H 0.9574 2.2228 0.2543 0.077 Uiso 1 1 calc R . .
C28 C 1.0915(4) 2.1938(3) 0.1138(2) 0.0488(10) Uani 1 1 d . A .
H28A H 1.1461 2.1900 0.0844 0.073 Uiso 1 1 calc R . .
H28B H 1.1105 2.2617 0.1389 0.073 Uiso 1 1 calc R . .
H28C H 1.0124 2.1639 0.0833 0.073 Uiso 1 1 calc R . .
C29 C 1.1157(4) 1.9907(3) 0.0827(2) 0.0447(10) Uani 1 1 d . . .
H29A H 1.1655 1.9574 0.0924 0.067 Uiso 1 1 calc R A .
H29B H 1.1499 2.0350 0.0564 0.067 Uiso 1 1 calc R . .
H29C H 1.0388 1.9430 0.0542 0.067 Uiso 1 1 calc R . .
C30 C 1.0745(4) 1.9134(3) 0.2140(2) 0.0474(10) Uani 1 1 d . . .
H30A H 1.0171 1.8638 0.1715 0.071 Uiso 1 1 calc R A .
H30B H 1.0499 1.9025 0.2568 0.071 Uiso 1 1 calc R . .
H30C H 1.1498 1.9097 0.2152 0.071 Uiso 1 1 calc R . .
C31 C 1.6055(3) 2.2240(3) 0.1001(2) 0.0333(8) Uani 1 1 d . A .
C32 C 1.6955(4) 2.2807(3) 0.1618(2) 0.0429(9) Uani 1 1 d . . .
H32 H 1.6779 2.2972 0.2065 0.052 Uiso 1 1 calc R A .
C33 C 1.8115(4) 2.3129(3) 0.1573(3) 0.0527(11) Uani 1 1 d . A .
H33 H 1.8723 2.3523 0.1988 0.063 Uiso 1 1 calc R . .
C34 C 1.8368(4) 2.2868(3) 0.0915(3) 0.0533(11) Uani 1 1 d . . .
H34 H 1.9152 2.3087 0.0884 0.064 Uiso 1 1 calc R A .
C35 C 1.7486(4) 2.2293(3) 0.0304(2) 0.0485(10) Uani 1 1 d . A .
H35 H 1.7672 2.2108 -0.0138 0.058 Uiso 1 1 calc R . .
C36 C 1.6325(3) 2.1983(3) 0.0337(2) 0.0389(8) Uani 1 1 d . . .
H36 H 1.5722 2.1604 -0.0084 0.047 Uiso 1 1 calc R A .
C41 C 1.3591(3) 2.1253(3) 0.02045(19) 0.0327(8) Uani 1 1 d . A .
C42 C 1.3542(3) 2.0354(3) -0.0190(2) 0.0400(9) Uani 1 1 d . . .
H42 H 1.4047 2.0095 -0.0006 0.048 Uiso 1 1 calc R A .
C43 C 1.2747(4) 1.9844(3) -0.0853(2) 0.0461(10) Uani 1 1 d . A .
H43 H 1.2713 1.9237 -0.1118 0.055 Uiso 1 1 calc R . .
C44 C 1.2002(4) 2.0219(3) -0.1130(2) 0.0478(10) Uani 1 1 d . . .
H44 H 1.1462 1.9868 -0.1580 0.057 Uiso 1 1 calc R A .
C45 C 1.2059(4) 2.1116(3) -0.0740(2) 0.0470(10) Uani 1 1 d . A .
H45 H 1.1557 2.1375 -0.0927 0.056 Uiso 1 1 calc R . .
C46 C 1.2848(3) 2.1632(3) -0.0080(2) 0.0386(8) Uani 1 1 d . . .
H46 H 1.2884 2.2242 0.0180 0.046 Uiso 1 1 calc R A .
C51 C 1.1633(3) 1.7462(3) 0.3996(2) 0.0357(8) Uani 1 1 d . . .
F52 F 1.0294(2) 1.7260(2) 0.29364(14) 0.0575(7) Uani 1 1 d . . .
C52 C 1.0735(4) 1.7643(3) 0.3661(2) 0.0438(9) Uani 1 1 d . . .
F53 F 0.9355(3) 1.8346(3) 0.36413(19) 0.0798(10) Uani 1 1 d . . .
C53 C 1.0215(4) 1.8197(3) 0.4017(3) 0.0526(11) Uani 1 1 d . . .
F54 F 1.0075(3) 1.9141(2) 0.5101(2) 0.0841(11) Uani 1 1 d . . .
C54 C 1.0579(4) 1.8601(3) 0.4744(3) 0.0563(13) Uani 1 1 d . . .
F55 F 1.1812(3) 1.8816(2) 0.58370(15) 0.0666(8) Uani 1 1 d . . .
C55 C 1.1447(4) 1.8439(3) 0.5118(2) 0.0487(11) Uani 1 1 d . . .
F56 F 1.2800(2) 1.77445(18) 0.51387(12) 0.0477(6) Uani 1 1 d . . .
C56 C 1.1952(3) 1.7879(3) 0.4739(2) 0.0389(9) Uani 1 1 d . . .
C61 C 1.3684(3) 1.7257(3) 0.38506(19) 0.0317(7) Uani 1 1 d . . .
F62 F 1.39117(19) 1.89082(15) 0.42885(13) 0.0416(5) Uani 1 1 d . . .
F63 F 1.6193(2) 1.96250(17) 0.44571(14) 0.0526(6) Uani 1 1 d . . .
C62 C 1.4385(3) 1.8251(3) 0.4115(2) 0.0350(8) Uani 1 1 d . . .
C63 C 1.5594(3) 1.8654(3) 0.4220(2) 0.0396(9) Uani 1 1 d . . .
F64 F 1.7328(2) 1.8429(2) 0.41791(16) 0.0671(8) Uani 1 1 d . . .
C64 C 1.6158(4) 1.8054(4) 0.4070(2) 0.0478(10) Uani 1 1 d . . .
F65 F 1.6053(2) 1.6450(2) 0.36510(17) 0.0702(8) Uani 1 1 d . . .
C65 C 1.5511(4) 1.7056(3) 0.3805(2) 0.0448(10) Uani 1 1 d . . .
F66 F 1.3731(2) 1.57064(16) 0.33894(14) 0.0507(6) Uani 1 1 d . . .
C66 C 1.4317(3) 1.6692(3) 0.3685(2) 0.0385(9) Uani 1 1 d . . .
C71 C 1.1960(3) 1.6460(3) 0.2735(2) 0.0347(8) Uani 1 1 d . . .
F72 F 1.2623(2) 1.81446(16) 0.28452(13) 0.0463(5) Uani 1 1 d . . .
C72 C 1.2224(3) 1.7205(3) 0.2422(2) 0.0385(8) Uani 1 1 d . . .
F73 F 1.2388(3) 1.7839(2) 0.14431(15) 0.0672(8) Uani 1 1 d . . .
C73 C 1.2127(4) 1.7076(3) 0.1697(2) 0.0483(10) Uani 1 1 d . . .
F74 F 1.1643(3) 1.5986(3) 0.05248(15) 0.0818(9) Uani 1 1 d . . .
C74 C 1.1747(4) 1.6142(4) 0.1232(2) 0.0528(11) Uani 1 1 d . . .
F75 F 1.1126(2) 1.44571(19) 0.10636(14) 0.0642(7) Uani 1 1 d . . .
C75 C 1.1490(4) 1.5379(3) 0.1507(2) 0.0480(10) Uani 1 1 d . . .
F76 F 1.1348(2) 1.47336(16) 0.24510(13) 0.0500(6) Uani 1 1 d . . .
C76 C 1.1605(3) 1.5542(3) 0.2242(2) 0.0398(9) Uani 1 1 d . . .
C81 C 1.1664(3) 1.5795(3) 0.3911(2) 0.0373(8) Uani 1 1 d . . .
F82 F 1.3372(2) 1.60934(18) 0.47835(13) 0.0521(6) Uani 1 1 d . . .
C82 C 1.2222(4) 1.5575(3) 0.4462(2) 0.0424(9) Uani 1 1 d . . .
F83 F 1.2275(3) 1.4668(2) 0.52745(16) 0.0768(9) Uani 1 1 d . . .
C83 C 1.1664(5) 1.4824(3) 0.4729(3) 0.0579(13) Uani 1 1 d . . .
F84 F 0.9956(4) 1.3515(2) 0.4694(2) 0.0943(12) Uani 1 1 d . . .
C84 C 1.0499(5) 1.4248(3) 0.4448(3) 0.0618(14) Uani 1 1 d . . .
F85 F 0.8747(3) 1.3872(2) 0.3611(2) 0.0869(11) Uani 1 1 d . . .
C85 C 0.9899(4) 1.4433(3) 0.3905(3) 0.0609(14) Uani 1 1 d . . .
F86 F 0.9820(2) 1.53479(19) 0.31323(15) 0.0578(7) Uani 1 1 d . . .
C86 C 1.0479(4) 1.5192(3) 0.3657(2) 0.0462(10) Uani 1 1 d . . .
C101 C 1.3960(13) 2.2600(12) 0.8386(10) 0.101(5) Uani 0.448(17) 1 d PDU B 1
H10A H 1.3970 2.3257 0.8500 0.121 Uiso 0.448(17) 1 calc PR B 1
H10B H 1.3796 2.2350 0.8789 0.121 Uiso 0.448(17) 1 calc PR B 1
C102 C 1.2999(14) 2.1912(14) 0.7681(11) 0.089(5) Uani 0.448(17) 1 d PDU B 1
H10C H 1.3005 2.2243 0.7314 0.107 Uiso 0.448(17) 1 calc PR B 1
H10D H 1.2220 2.1694 0.7776 0.107 Uiso 0.448(17) 1 calc PR B 1
C103 C 1.3354(10) 2.1005(9) 0.7428(7) 0.038(3) Uani 0.448(17) 1 d PDU B 1
H10E H 1.3015 2.0492 0.7644 0.045 Uiso 0.448(17) 1 calc PR B 1
H10F H 1.3159 2.0727 0.6903 0.045 Uiso 0.448(17) 1 calc PR B 1
C104 C 1.4701(12) 2.1607(9) 0.7760(8) 0.076(4) Uani 0.448(17) 1 d PDU B 1
H10G H 1.5003 2.1243 0.8020 0.091 Uiso 0.448(17) 1 calc PR B 1
H10H H 1.5094 2.1677 0.7369 0.091 Uiso 0.448(17) 1 calc PR B 1
C105 C 1.5007(9) 2.2631(8) 0.8279(10) 0.056(3) Uani 0.448(17) 1 d PDU B 1
H10I H 1.5548 2.2755 0.8733 0.067 Uiso 0.448(17) 1 calc PR B 1
H10J H 1.5361 2.3141 0.8063 0.067 Uiso 0.448(17) 1 calc PR B 1
C106 C 1.415(2) 2.2517(13) 0.8065(12) 0.159(7) Uani 0.552(17) 1 d PDU B 2
H10K H 1.4593 2.2831 0.7757 0.191 Uiso 0.552(17) 1 calc PR B 2
H10L H 1.3845 2.2964 0.8326 0.191 Uiso 0.552(17) 1 calc PR B 2
C107 C 1.3067(13) 2.1508(12) 0.7574(11) 0.114(6) Uani 0.552(17) 1 d PDU B 2
H10M H 1.2459 2.1324 0.7835 0.137 Uiso 0.552(17) 1 calc PR B 2
H10N H 1.2724 2.1593 0.7130 0.137 Uiso 0.552(17) 1 calc PR B 2
C108 C 1.3535(8) 2.0687(10) 0.7386(6) 0.047(2) Uani 0.552(17) 1 d PDU B 2
H10O H 1.3588 2.0501 0.6885 0.056 Uiso 0.552(17) 1 calc PR B 2
H10P H 1.3118 2.0109 0.7523 0.056 Uiso 0.552(17) 1 calc PR B 2
C109 C 1.4750(14) 2.1412(11) 0.7938(9) 0.114(6) Uani 0.552(17) 1 d PDU B 2
H10Q H 1.5033 2.1021 0.8179 0.137 Uiso 0.552(17) 1 calc PR B 2
H10R H 1.5301 2.1651 0.7653 0.137 Uiso 0.552(17) 1 calc PR B 2
C110 C 1.4855(8) 2.2326(9) 0.8541(5) 0.050(3) Uani 0.552(17) 1 d PDU B 2
H11A H 1.4521 2.2165 0.8938 0.060 Uiso 0.552(17) 1 calc PR B 2
H11B H 1.5652 2.2838 0.8724 0.060 Uiso 0.552(17) 1 calc PR B 2

loop_
_atom_site_aniso_label
_atom_site_aniso_U_11
_atom_site_aniso_U_22
_atom_site_aniso_U_33
_atom_site_aniso_U_23
_atom_site_aniso_U_13
_atom_site_aniso_U_12
Zr1 0.03093(19) 0.02930(19) 0.02435(18) 0.00801(13) 0.00612(13) 0.01381(14)
P1 0.0331(5) 0.0333(5) 0.0291(5) 0.0079(4) 0.0092(4) 0.0169(4)
O1 0.0406(14) 0.0336(13) 0.0342(13) 0.0103(11) 0.0137(11) 0.0195(11)
S1 0.0392(10) 0.0419(13) 0.0349(13) 0.0137(10) 0.0132(8) 0.0253(9)
O2 0.085(3) 0.044(2) 0.052(2) 0.018(2) 0.038(2) 0.045(2)
S1A 0.077(7) 0.053(8) 0.054(8) 0.027(6) 0.040(6) 0.045(6)
O2A 0.074(14) 0.14(2) 0.091(15) 0.080(15) 0.045(11) 0.065(13)
Si1 0.0528(7) 0.0332(5) 0.0472(6) 0.0170(5) 0.0212(5) 0.0173(5)
B1 0.039(2) 0.029(2) 0.033(2) 0.0099(17) 0.0105(17) 0.0151(18)
C1 0.0314(18) 0.0316(18) 0.0302(18) 0.0068(15) 0.0004(14) 0.0124(15)
C2 0.0327(18) 0.0303(18) 0.0314(18) 0.0073(15) 0.0058(15) 0.0124(15)
C3 0.047(2) 0.041(2) 0.037(2) 0.0102(17) 0.0124(17) 0.0240(18)
C4 0.081(4) 0.061(3) 0.098(4) 0.048(3) 0.039(3) 0.041(3)
C5 0.072(3) 0.040(2) 0.066(3) 0.007(2) 0.024(3) 0.008(2)
C6 0.079(3) 0.051(3) 0.062(3) 0.032(2) 0.035(3) 0.025(2)
C11 0.048(2) 0.043(2) 0.0240(18) 0.0047(16) 0.0042(16) 0.0230(18)
C12 0.048(2) 0.0292(18) 0.0287(18) 0.0060(15) 0.0002(16) 0.0169(17)
C13 0.0360(19) 0.039(2) 0.0268(18) 0.0061(15) 0.0008(15) 0.0130(16)
C14 0.044(2) 0.039(2) 0.0266(18) 0.0077(15) 0.0020(15) 0.0223(17)
C15 0.043(2) 0.0370(19) 0.0254(18) 0.0112(15) 0.0064(15) 0.0174(17)
C16 0.0339(19) 0.044(2) 0.034(2) 0.0111(17) 0.0097(15) 0.0169(17)
C17 0.0353(19) 0.038(2) 0.039(2) 0.0122(16) 0.0077(16) 0.0189(16)
C18 0.0304(18) 0.042(2) 0.0325(19) 0.0154(16) 0.0072(15) 0.0154(16)
C19 0.0265(17) 0.0400(19) 0.0291(18) 0.0066(15) 0.0059(14) 0.0118(15)
C20 0.0314(18) 0.0359(19) 0.0332(19) 0.0125(15) 0.0066(15) 0.0139(15)
C21 0.065(3) 0.076(3) 0.033(2) 0.005(2) 0.014(2) 0.040(3)
C22 0.074(3) 0.037(2) 0.047(3) -0.0019(19) -0.006(2) 0.022(2)
C23 0.036(2) 0.056(3) 0.039(2) 0.0097(19) 0.0008(17) 0.0105(19)
C24 0.056(2) 0.043(2) 0.045(2) 0.0170(18) 0.0084(19) 0.031(2)
C25 0.062(3) 0.053(3) 0.043(2) 0.026(2) 0.012(2) 0.022(2)
C26 0.050(2) 0.064(3) 0.041(2) 0.020(2) 0.0240(19) 0.022(2)
C27 0.056(3) 0.053(3) 0.056(3) 0.015(2) 0.019(2) 0.034(2)
C28 0.048(2) 0.061(3) 0.045(2) 0.030(2) 0.0066(19) 0.025(2)
C29 0.038(2) 0.053(2) 0.030(2) 0.0021(18) 0.0065(16) 0.0118(19)
C30 0.052(2) 0.034(2) 0.050(2) 0.0123(18) 0.006(2) 0.0143(18)
C31 0.0319(18) 0.0344(18) 0.0344(19) 0.0107(15) 0.0084(15) 0.0142(15)
C32 0.044(2) 0.048(2) 0.033(2) 0.0076(17) 0.0063(17) 0.0182(19)
C33 0.036(2) 0.052(3) 0.060(3) 0.011(2) 0.005(2) 0.0132(19)
C34 0.036(2) 0.058(3) 0.073(3) 0.028(2) 0.022(2) 0.018(2)
C35 0.050(2) 0.057(3) 0.048(2) 0.022(2) 0.025(2) 0.025(2)
C36 0.044(2) 0.044(2) 0.034(2) 0.0147(17) 0.0127(17) 0.0209(18)
C41 0.0297(18) 0.0384(19) 0.0319(19) 0.0114(15) 0.0086(14) 0.0153(15)
C42 0.041(2) 0.041(2) 0.040(2) 0.0095(17) 0.0087(17) 0.0214(18)
C43 0.048(2) 0.043(2) 0.036(2) 0.0036(18) 0.0042(18) 0.0141(19)
C44 0.039(2) 0.058(3) 0.036(2) 0.0126(19) 0.0015(17) 0.012(2)
C45 0.039(2) 0.060(3) 0.043(2) 0.020(2) 0.0059(18) 0.021(2)
C46 0.039(2) 0.042(2) 0.040(2) 0.0160(17) 0.0143(17) 0.0179(17)
C51 0.0357(19) 0.0305(18) 0.045(2) 0.0153(16) 0.0184(17) 0.0132(15)
F52 0.0542(15) 0.0801(18) 0.0545(16) 0.0304(14) 0.0159(12) 0.0389(14)
C52 0.046(2) 0.049(2) 0.048(2) 0.0238(19) 0.0210(19) 0.0232(19)
F53 0.080(2) 0.117(3) 0.105(3) 0.071(2) 0.0533(19) 0.077(2)
C53 0.053(3) 0.060(3) 0.077(3) 0.041(3) 0.037(2) 0.037(2)
F54 0.116(3) 0.085(2) 0.115(3) 0.055(2) 0.087(2) 0.076(2)
C54 0.070(3) 0.049(2) 0.081(4) 0.032(2) 0.055(3) 0.037(2)
F55 0.091(2) 0.0601(16) 0.0517(16) 0.0093(13) 0.0403(15) 0.0314(15)
C55 0.061(3) 0.040(2) 0.053(3) 0.018(2) 0.039(2) 0.018(2)
F56 0.0549(14) 0.0536(14) 0.0366(12) 0.0119(11) 0.0138(11) 0.0247(12)
C56 0.045(2) 0.0301(18) 0.045(2) 0.0136(17) 0.0222(18) 0.0142(17)
C61 0.0351(19) 0.0315(18) 0.0292(18) 0.0090(14) 0.0090(15) 0.0141(15)
F62 0.0445(12) 0.0288(11) 0.0541(14) 0.0123(10) 0.0163(10) 0.0168(9)
F63 0.0452(13) 0.0417(13) 0.0565(15) 0.0147(11) 0.0062(11) 0.0043(11)
C62 0.043(2) 0.0332(19) 0.035(2) 0.0141(16) 0.0142(16) 0.0183(16)
C63 0.040(2) 0.041(2) 0.032(2) 0.0114(16) 0.0069(16) 0.0113(17)
F64 0.0351(13) 0.090(2) 0.0713(19) 0.0202(16) 0.0135(12) 0.0235(14)
C64 0.036(2) 0.070(3) 0.039(2) 0.017(2) 0.0116(17) 0.022(2)
F65 0.0629(17) 0.080(2) 0.078(2) 0.0072(16) 0.0176(15) 0.0521(16)
C65 0.047(2) 0.056(3) 0.041(2) 0.0104(19) 0.0125(18) 0.033(2)
F66 0.0594(15) 0.0365(12) 0.0561(15) 0.0027(11) 0.0131(12) 0.0272(11)
C66 0.047(2) 0.036(2) 0.036(2) 0.0077(16) 0.0105(17) 0.0213(17)
C71 0.0317(18) 0.0340(19) 0.038(2) 0.0103(16) 0.0104(15) 0.0124(15)
F72 0.0597(14) 0.0354(12) 0.0456(13) 0.0150(10) 0.0137(11) 0.0197(11)
C72 0.040(2) 0.038(2) 0.036(2) 0.0096(17) 0.0108(16) 0.0161(17)
F73 0.098(2) 0.0671(17) 0.0516(16) 0.0362(14) 0.0276(15) 0.0359(16)
C73 0.052(2) 0.054(3) 0.041(2) 0.021(2) 0.0150(19) 0.019(2)
F74 0.112(3) 0.092(2) 0.0344(15) 0.0152(15) 0.0181(16) 0.037(2)
C74 0.059(3) 0.069(3) 0.033(2) 0.017(2) 0.015(2) 0.027(2)
F75 0.0705(18) 0.0524(15) 0.0460(15) -0.0084(12) 0.0150(13) 0.0131(13)
C75 0.045(2) 0.047(2) 0.040(2) -0.0016(19) 0.0105(18) 0.0151(19)
F76 0.0631(15) 0.0325(12) 0.0485(14) 0.0076(10) 0.0178(12) 0.0144(11)
C76 0.038(2) 0.035(2) 0.044(2) 0.0117(17) 0.0146(17) 0.0117(16)
C81 0.046(2) 0.0298(18) 0.042(2) 0.0130(16) 0.0203(17) 0.0165(17)
F82 0.0632(16) 0.0502(14) 0.0457(14) 0.0216(11) 0.0070(12) 0.0245(13)
C82 0.060(3) 0.0311(19) 0.040(2) 0.0135(17) 0.0198(19) 0.0182(19)
F83 0.132(3) 0.0607(17) 0.0606(18) 0.0380(15) 0.0356(18) 0.0482(18)
C83 0.100(4) 0.044(2) 0.049(3) 0.023(2) 0.036(3) 0.039(3)
F84 0.132(3) 0.0557(18) 0.105(3) 0.0474(18) 0.070(2) 0.0201(19)
C84 0.093(4) 0.036(2) 0.063(3) 0.024(2) 0.048(3) 0.019(3)
F85 0.0634(19) 0.0631(18) 0.108(3) 0.0200(18) 0.0398(18) -0.0061(15)
C85 0.060(3) 0.041(2) 0.071(3) 0.009(2) 0.038(3) 0.007(2)
F86 0.0392(13) 0.0582(15) 0.0637(17) 0.0165(13) 0.0094(12) 0.0088(12)
C86 0.052(2) 0.038(2) 0.044(2) 0.0071(18) 0.018(2) 0.0155(19)
C101 0.124(9) 0.079(7) 0.095(9) 0.022(6) 0.050(7) 0.031(6)
C102 0.087(7) 0.100(9) 0.088(8) 0.032(7) 0.009(6) 0.048(7)
C103 0.040(5) 0.040(6) 0.049(5) 0.014(5) 0.025(4) 0.028(4)
C104 0.090(7) 0.086(7) 0.070(7) 0.038(6) 0.008(5) 0.052(6)
C105 0.039(5) 0.032(5) 0.087(8) 0.015(5) 0.016(5) 0.007(4)
C106 0.187(11) 0.125(9) 0.142(11) 0.042(8) 0.044(8) 0.036(8)
C107 0.101(8) 0.126(10) 0.100(8) 0.063(8) 0.006(6) 0.016(7)
C108 0.049(4) 0.065(6) 0.053(5) 0.023(4) 0.030(3) 0.043(4)
C109 0.119(8) 0.102(8) 0.128(9) 0.044(7) -0.006(6) 0.060(6)
C110 0.043(4) 0.063(6) 0.047(5) 0.019(4) 0.017(3) 0.020(4)

loop_
_atom_type_symbol
_atom_type_description
_atom_type_scat_dispersion_real
_atom_type_scat_dispersion_imag
_atom_type_scat_source
C C 0.0033 0.0016 'International Tables Vol C Tables 4.2.6.8 and 6.1.1.4'
H H 0.0000 0.0000 'International Tables Vol C Tables 4.2.6.8 and 6.1.1.4'
B B 0.0013 0.0007 'International Tables Vol C Tables 4.2.6.8 and 6.1.1.4'
F F 0.0171 0.0103 'International Tables Vol C Tables 4.2.6.8 and 6.1.1.4'
O O 0.0106 0.0060 'International Tables Vol C Tables 4.2.6.8 and 6.1.1.4'
P P 0.1023 0.0942 'International Tables Vol C Tables 4.2.6.8 and 6.1.1.4'
S S 0.1246 0.1234 'International Tables Vol C Tables 4.2.6.8 and 6.1.1.4'
Si Si 0.0817 0.0704 'International Tables Vol C Tables 4.2.6.8 and 6.1.1.4'
Zr Zr -2.9673 0.5597 'International Tables Vol C Tables 4.2.6.8 and 6.1.1.4'

loop_
_geom_angle_atom_site_label_1
_geom_angle_atom_site_label_2
_geom_angle_atom_site_label_3
_geom_angle
O1 Zr1 C1 86.77(11)
O1 Zr1 C15 100.17(11)
C1 Zr1 C15 137.25(12)
O1 Zr1 C20 82.45(11)
C1 Zr1 C20 128.22(12)
C15 Zr1 C20 94.53(12)
O1 Zr1 C11 129.93(11)
C1 Zr1 C11 116.64(13)
C15 Zr1 C11 32.57(12)
C20 Zr1 C11 108.76(13)
O1 Zr1 C14 77.10(11)
C1 Zr1 C14 113.29(13)
C15 Zr1 C14 32.25(12)
C20 Zr1 C14 113.20(12)
C11 Zr1 C14 53.33(12)
O1 Zr1 C17 127.73(11)
C1 Zr1 C17 98.34(12)
C15 Zr1 C17 109.42(13)
C20 Zr1 C17 53.82(12)
C11 Zr1 C17 93.88(13)
C14 Zr1 C17 141.67(13)
O1 Zr1 C19 74.19(11)
C1 Zr1 C19 96.37(12)
C15 Zr1 C19 126.22(12)
C20 Zr1 C19 32.06(12)
C11 Zr1 C19 137.65(13)
C14 Zr1 C19 137.02(12)
C17 Zr1 C19 53.54(12)
O1 Zr1 C16 114.74(11)
C1 Zr1 C16 129.70(12)
C15 Zr1 C16 85.57(12)
C20 Zr1 C16 32.47(12)
C11 Zr1 C16 84.73(13)
C14 Zr1 C16 115.60(13)
C17 Zr1 C16 32.13(12)
C19 Zr1 C16 53.11(12)
O1 Zr1 C18 100.10(11)
C1 Zr1 C18 79.35(12)
C15 Zr1 C18 138.80(12)
C20 Zr1 C18 53.45(12)
C11 Zr1 C18 126.27(12)
C14 Zr1 C18 166.62(12)
C17 Zr1 C18 32.71(12)
C19 Zr1 C18 32.01(12)
C16 Zr1 C18 53.34(12)
O1 Zr1 C13 89.24(11)
C1 Zr1 C13 84.64(12)
C15 Zr1 C13 53.66(12)
C20 Zr1 C13 145.17(12)
C11 Zr1 C13 53.38(13)
C14 Zr1 C13 32.21(12)
C17 Zr1 C13 142.95(12)
C19 Zr1 C13 163.28(12)
C16 Zr1 C13 136.63(12)
C18 Zr1 C13 160.90(12)
O1 Zr1 C12 121.29(11)
C1 Zr1 C12 87.04(12)
C15 Zr1 C12 53.21(12)
C20 Zr1 C12 140.55(12)
C11 Zr1 C12 31.83(13)
C14 Zr1 C12 52.86(12)
C17 Zr1 C12 110.94(12)
C19 Zr1 C12 164.40(12)
C16 Zr1 C12 113.58(13)
C18 Zr1 C12 135.56(12)
C13 Zr1 C12 32.05(12)
C2 P1 C41 112.15(17)
C2 P1 C31 112.06(17)
C41 P1 C31 108.89(17)
C2 P1 S1 112.10(15)
C41 P1 S1 111.13(15)
C31 P1 S1 99.85(14)
C2 P1 S1A 120.2(4)
C41 P1 S1A 100.5(4)
C31 P1 S1A 101.8(3)
S1 P1 S1A 10.9(4)
S1 O1 S1A 16.5(5)
S1 O1 Zr1 133.61(19)
S1A O1 Zr1 148.0(5)
O2 S1 O1 109.8(3)
O2 S1 P1 102.9(2)
O1 S1 P1 102.02(17)
O2A S1A O1 121.2(12)
O2A S1A P1 103.1(10)
O1 S1A P1 97.2(6)
C5 Si1 C4 110.8(3)
C5 Si1 C6 110.1(3)
C4 Si1 C6 105.9(3)
C5 Si1 C2 107.6(2)
C4 Si1 C2 110.8(2)
C6 Si1 C2 111.80(19)
C81 B1 C51 101.4(3)
C81 B1 C61 114.2(3)
C51 B1 C61 113.5(3)
C81 B1 C71 113.7(3)
C51 B1 C71 113.5(3)
C61 B1 C71 101.1(3)
C2 C1 C3 118.9(3)
C2 C1 Zr1 144.2(3)
C3 C1 Zr1 96.9(2)
C1 C2 P1 115.4(3)
C1 C2 Si1 125.3(3)
P1 C2 Si1 119.2(2)
C1 C3 H3A 109.5
C1 C3 H3B 109.5
H3A C3 H3B 109.5
C1 C3 H3C 109.5
H3A C3 H3C 109.5
H3B C3 H3C 109.5
Si1 C4 H4A 109.5
Si1 C4 H4B 109.5
H4A C4 H4B 109.5
Si1 C4 H4C 109.5
H4A C4 H4C 109.5
H4B C4 H4C 109.5
Si1 C5 H5A 109.5
Si1 C5 H5B 109.5
H5A C5 H5B 109.5
Si1 C5 H5C 109.5
H5A C5 H5C 109.5
H5B C5 H5C 109.5
Si1 C6 H6A 109.5
Si1 C6 H6B 109.5
H6A C6 H6B 109.5
Si1 C6 H6C 109.5
H6A C6 H6C 109.5
H6B C6 H6C 109.5
C12 C11 C15 108.2(3)
C12 C11 C21 123.5(4)
C15 C11 C21 126.8(4)
C12 C11 Zr1 75.9(2)
C15 C11 Zr1 73.1(2)
C21 C11 Zr1 128.5(3)
C11 C12 C13 108.4(3)
C11 C12 C22 124.6(4)
C13 C12 C22 125.6(4)
C11 C12 Zr1 72.3(2)
C13 C12 Zr1 73.2(2)
C22 C12 Zr1 131.3(3)
C14 C13 C12 107.1(3)
C14 C13 C23 126.2(4)
C12 C13 C23 125.7(4)
C14 C13 Zr1 73.2(2)
C12 C13 Zr1 74.8(2)
C23 C13 Zr1 126.5(3)
C15 C14 C13 108.7(3)
C15 C14 C24 124.0(4)
C13 C14 C24 126.7(4)
C15 C14 Zr1 73.0(2)
C13 C14 Zr1 74.6(2)
C24 C14 Zr1 125.1(3)
C14 C15 C11 107.6(3)
C14 C15 C25 123.9(4)
C11 C15 C25 127.5(4)
C14 C15 Zr1 74.7(2)
C11 C15 Zr1 74.3(2)
C25 C15 Zr1 125.7(3)
C17 C16 C20 108.1(3)
C17 C16 C26 124.4(4)
C20 C16 C26 125.4(4)
C17 C16 Zr1 73.4(2)
C20 C16 Zr1 72.5(2)
C26 C16 Zr1 132.6(3)
C16 C17 C18 107.5(3)
C16 C17 C27 125.6(4)
C18 C17 C27 125.6(4)
C16 C17 Zr1 74.5(2)
C18 C17 Zr1 74.2(2)
C27 C17 Zr1 127.3(3)
C19 C18 C17 107.5(3)
C19 C18 C28 125.5(4)
C17 C18 C28 125.4(4)
C19 C18 Zr1 73.7(2)
C17 C18 Zr1 73.1(2)
C28 C18 Zr1 130.1(3)
C20 C19 C18 108.8(3)
C20 C19 C29 124.9(4)
C18 C19 C29 126.0(4)
C20 C19 Zr1 72.9(2)
C18 C19 Zr1 74.3(2)
C29 C19 Zr1 124.2(2)
C19 C20 C16 108.0(3)
C19 C20 C30 124.9(4)
C16 C20 C30 126.6(4)
C19 C20 Zr1 75.0(2)
C16 C20 Zr1 75.0(2)
C30 C20 Zr1 121.9(3)
C11 C21 H21A 109.5
C11 C21 H21B 109.5
H21A C21 H21B 109.5
C11 C21 H21C 109.5
H21A C21 H21C 109.5
H21B C21 H21C 109.5
C12 C22 H22A 109.5
C12 C22 H22B 109.5
H22A C22 H22B 109.5
C12 C22 H22C 109.5
H22A C22 H22C 109.5
H22B C22 H22C 109.5
C13 C23 H23A 109.5
C13 C23 H23B 109.5
H23A C23 H23B 109.5
C13 C23 H23C 109.5
H23A C23 H23C 109.5
H23B C23 H23C 109.5
C14 C24 H24A 109.5
C14 C24 H24B 109.5
H24A C24 H24B 109.5
C14 C24 H24C 109.5
H24A C24 H24C 109.5
H24B C24 H24C 109.5
C15 C25 H25A 109.5
C15 C25 H25B 109.5
H25A C25 H25B 109.5
C15 C25 H25C 109.5
H25A C25 H25C 109.5
H25B C25 H25C 109.5
C16 C26 H26A 109.5
C16 C26 H26B 109.5
H26A C26 H26B 109.5
C16 C26 H26C 109.5
H26A C26 H26C 109.5
H26B C26 H26C 109.5
C17 C27 H27A 109.5
C17 C27 H27B 109.5
H27A C27 H27B 109.5
C17 C27 H27C 109.5
H27A C27 H27C 109.5
H27B C27 H27C 109.5
C18 C28 H28A 109.5
C18 C28 H28B 109.5
H28A C28 H28B 109.5
C18 C28 H28C 109.5
H28A C28 H28C 109.5
H28B C28 H28C 109.5
C19 C29 H29A 109.5
C19 C29 H29B 109.5
H29A C29 H29B 109.5
C19 C29 H29C 109.5
H29A C29 H29C 109.5
H29B C29 H29C 109.5
C20 C30 H30A 109.5
C20 C30 H30B 109.5
H30A C30 H30B 109.5
C20 C30 H30C 109.5
H30A C30 H30C 109.5
H30B C30 H30C 109.5
C32 C31 C36 119.7(4)
C32 C31 P1 118.1(3)
C36 C31 P1 122.2(3)
C33 C32 C31 120.1(4)
C33 C32 H32 120.0
C31 C32 H32 120.0
C34 C33 C32 119.6(4)
C34 C33 H33 120.2
C32 C33 H33 120.2
C35 C34 C33 120.7(4)
C35 C34 H34 119.6
C33 C34 H34 119.6
C34 C35 C36 120.4(4)
C34 C35 H35 119.8
C36 C35 H35 119.8
C35 C36 C31 119.5(4)
C35 C36 H36 120.2
C31 C36 H36 120.2
C46 C41 C42 119.4(3)
C46 C41 P1 121.0(3)
C42 C41 P1 119.5(3)
C43 C42 C41 119.7(4)
C43 C42 H42 120.1
C41 C42 H42 120.1
C44 C43 C42 120.7(4)
C44 C43 H43 119.7
C42 C43 H43 119.7
C43 C44 C45 119.5(4)
C43 C44 H44 120.2
C45 C44 H44 120.2
C46 C45 C44 120.4(4)
C46 C45 H45 119.8
C44 C45 H45 119.8
C45 C46 C41 120.3(4)
C45 C46 H46 119.9
C41 C46 H46 119.9
C52 C51 C56 113.1(4)
C52 C51 B1 127.6(4)
C56 C51 B1 119.0(3)
F52 C52 C53 115.3(4)
F52 C52 C51 120.5(4)
C53 C52 C51 124.2(4)
F53 C53 C54 120.2(4)
F53 C53 C52 119.9(5)
C54 C53 C52 119.9(4)
F54 C54 C53 120.7(5)
F54 C54 C55 119.8(5)
C53 C54 C55 119.5(4)
F55 C55 C54 120.7(4)
F55 C55 C56 120.4(4)
C54 C55 C56 118.8(4)
F56 C56 C55 115.9(4)
F56 C56 C51 119.7(3)
C55 C56 C51 124.4(4)
C62 C61 C66 112.9(3)
C62 C61 B1 126.4(3)
C66 C61 B1 120.1(3)
F62 C62 C61 120.8(3)
F62 C62 C63 114.9(3)
C61 C62 C63 124.3(3)
F63 C63 C64 120.5(4)
F63 C63 C62 120.0(4)
C64 C63 C62 119.5(4)
F64 C64 C63 120.3(4)
F64 C64 C65 120.5(4)
C63 C64 C65 119.1(4)
F65 C65 C66 120.5(4)
F65 C65 C64 120.1(4)
C66 C65 C64 119.4(4)
F66 C66 C65 116.3(3)
F66 C66 C61 119.1(3)
C65 C66 C61 124.6(4)
C76 C71 C72 113.2(4)
C76 C71 B1 127.0(3)
C72 C71 B1 119.4(3)
F72 C72 C73 115.3(4)
F72 C72 C71 119.4(3)
C73 C72 C71 125.2(4)
F73 C73 C72 121.0(4)
F73 C73 C74 120.2(4)
C72 C73 C74 118.8(4)
F74 C74 C75 120.5(4)
F74 C74 C73 120.6(4)
C75 C74 C73 118.8(4)
F75 C75 C74 120.0(4)
F75 C75 C76 119.6(4)
C74 C75 C76 120.4(4)
F76 C76 C71 121.5(4)
F76 C76 C75 115.0(3)
C71 C76 C75 123.5(4)
C82 C81 C86 113.1(4)
C82 C81 B1 126.4(4)
C86 C81 B1 120.1(4)
F82 C82 C83 114.6(4)
F82 C82 C81 121.6(3)
C83 C82 C81 123.9(4)
F83 C83 C84 119.9(4)
F83 C83 C82 120.0(5)
C84 C83 C82 120.1(5)
F84 C84 C83 120.7(5)
F84 C84 C85 120.6(5)
C83 C84 C85 118.7(4)
F85 C85 C84 120.2(5)
F85 C85 C86 120.2(5)
C84 C85 C86 119.6(5)
F86 C86 C85 116.2(4)
F86 C86 C81 119.2(4)
C85 C86 C81 124.6(5)
C105 C101 C102 108.1(14)
C105 C101 H10A 110.1
C102 C101 H10A 110.1
C105 C101 H10B 110.1
C102 C101 H10B 110.1
H10A C101 H10B 108.4
C101 C102 C103 104.1(11)
C101 C102 H10C 110.9
C103 C102 H10C 110.9
C101 C102 H10D 110.9
C103 C102 H10D 110.9
H10C C102 H10D 109.0
C104 C103 C102 95.6(9)
C104 C103 H10E 112.6
C102 C103 H10E 112.6
C104 C103 H10F 112.6
C102 C103 H10F 112.6
H10E C103 H10F 110.1
C105 C104 C103 113.2(10)
C105 C104 H10G 108.9
C103 C104 H10G 108.9
C105 C104 H10H 108.9
C103 C104 H10H 108.9
H10G C104 H10H 107.7
C101 C105 C104 103.7(10)
C101 C105 H10I 111.0
C104 C105 H10I 111.0
C101 C105 H10J 111.0
C104 C105 H10J 111.0
H10I C105 H10J 109.0
C110 C106 C107 109.6(13)
C110 C106 H10K 109.8
C107 C106 H10K 109.8
C110 C106 H10L 109.8
C107 C106 H10L 109.8
H10K C106 H10L 108.2
C108 C107 C106 108.8(12)
C108 C107 H10M 109.9
C106 C107 H10M 109.9
C108 C107 H10N 109.9
C106 C107 H10N 109.9
H10M C107 H10N 108.3
C107 C108 C109 89.1(9)
C107 C108 H10O 113.8
C109 C108 H10O 113.8
C107 C108 H10P 113.8
C109 C108 H10P 113.8
H10O C108 H10P 111.0
C110 C109 C108 121.4(11)
C110 C109 H10Q 107.0
C108 C109 H10Q 107.0
C110 C109 H10R 107.0
C108 C109 H10R 107.0
H10Q C109 H10R 106.7
C106 C110 C109 90.4(11)
C106 C110 H11A 113.6
C109 C110 H11A 113.6
C106 C110 H11B 113.6
C109 C110 H11B 113.6
H11A C110 H11B 110.8

loop_
_geom_bond_atom_site_label_1
_geom_bond_atom_site_label_2
_geom_bond_distance
Zr1 O1 2.123(2)
Zr1 C1 2.288(4)
Zr1 C15 2.528(4)
Zr1 C20 2.534(4)
Zr1 C11 2.544(4)
Zr1 C14 2.550(4)
Zr1 C17 2.553(4)
Zr1 C19 2.561(4)
Zr1 C16 2.566(4)
Zr1 C18 2.568(4)
Zr1 C13 2.569(4)
Zr1 C12 2.590(4)
P1 C2 1.791(4)
P1 C41 1.798(4)
P1 C31 1.800(4)
P1 S1 2.293(3)
P1 S1A 2.360(13)
O1 S1 1.510(4)
O1 S1A 1.576(13)
S1 O2 1.458(4)
S1A O2A 1.438(16)
Si1 C5 1.854(5)
Si1 C4 1.864(5)
Si1 C6 1.865(5)
Si1 C2 1.920(4)
B1 C81 1.648(5)
B1 C51 1.649(5)
B1 C61 1.656(5)
B1 C71 1.661(6)
C1 C2 1.371(5)
C1 C3 1.511(5)
C3 H3A 0.9700
C3 H3B 0.9700
C3 H3C 0.9700
C4 H4A 0.9700
C4 H4B 0.9700
C4 H4C 0.9700
C5 H5A 0.9700
C5 H5B 0.9700
C5 H5C 0.9700
C6 H6A 0.9700
C6 H6B 0.9700
C6 H6C 0.9700
C11 C12 1.408(6)
C11 C15 1.423(5)
C11 C21 1.513(6)
C12 C13 1.424(5)
C12 C22 1.497(5)
C13 C14 1.420(5)
C13 C23 1.491(6)
C14 C15 1.411(5)
C14 C24 1.504(5)
C15 C25 1.504(6)
C16 C17 1.417(5)
C16 C20 1.426(5)
C16 C26 1.498(5)
C17 C18 1.442(5)
C17 C27 1.498(5)
C18 C19 1.414(5)
C18 C28 1.505(5)
C19 C20 1.407(5)
C19 C29 1.511(5)
C20 C30 1.501(5)
C21 H21A 0.9700
C21 H21B 0.9700
C21 H21C 0.9700
C22 H22A 0.9700
C22 H22B 0.9700
C22 H22C 0.9700
C23 H23A 0.9700
C23 H23B 0.9700
C23 H23C 0.9700
C24 H24A 0.9700
C24 H24B 0.9700
C24 H24C 0.9700
C25 H25A 0.9700
C25 H25B 0.9700
C25 H25C 0.9700
C26 H26A 0.9700
C26 H26B 0.9700
C26 H26C 0.9700
C27 H27A 0.9700
C27 H27B 0.9700
C27 H27C 0.9700
C28 H28A 0.9700
C28 H28B 0.9700
C28 H28C 0.9700
C29 H29A 0.9700
C29 H29B 0.9700
C29 H29C 0.9700
C30 H30A 0.9700
C30 H30B 0.9700
C30 H30C 0.9700
C31 C32 1.391(5)
C31 C36 1.401(5)
C32 C33 1.391(6)
C32 H32 0.9400
C33 C34 1.382(7)
C33 H33 0.9400
C34 C35 1.374(7)
C34 H34 0.9400
C35 C36 1.386(6)
C35 H35 0.9400
C36 H36 0.9400
C41 C46 1.393(5)
C41 C42 1.395(5)
C42 C43 1.385(6)
C42 H42 0.9400
C43 C44 1.384(6)
C43 H43 0.9400
C44 C45 1.386(6)
C44 H44 0.9400
C45 C46 1.379(6)
C45 H45 0.9400
C46 H46 0.9400
C51 C52 1.381(6)
C51 C56 1.390(6)
F52 C52 1.358(5)
C52 C53 1.379(6)
F53 C53 1.347(5)
C53 C54 1.360(7)
F54 C54 1.349(5)
C54 C55 1.366(7)
F55 C55 1.341(5)
C55 C56 1.389(6)
F56 C56 1.347(5)
C61 C62 1.387(5)
C61 C66 1.394(5)
F62 C62 1.352(4)
F63 C63 1.338(5)
C62 C63 1.389(5)
C63 C64 1.361(6)
F64 C64 1.342(5)
C64 C65 1.380(6)
F65 C65 1.347(5)
C65 C66 1.370(6)
F66 C66 1.360(4)
C71 C76 1.386(5)
C71 C72 1.390(5)
F72 C72 1.355(4)
C72 C73 1.379(6)
F73 C73 1.338(5)
C73 C74 1.379(6)
F74 C74 1.337(5)
C74 C75 1.365(7)
F75 C75 1.351(5)
C75 C76 1.390(6)
F76 C76 1.349(5)
C81 C82 1.387(6)
C81 C86 1.387(6)
F82 C82 1.350(5)
C82 C83 1.386(6)
F83 C83 1.355(6)
C83 C84 1.365(8)
F84 C84 1.334(5)
C84 C85 1.370(8)
F85 C85 1.351(6)
C85 C86 1.380(6)
F86 C86 1.358(5)
C101 C105 1.352(16)
C101 C102 1.562(14)
C101 H10A 0.9800
C101 H10B 0.9800
C102 C103 1.608(13)
C102 H10C 0.9800
C102 H10D 0.9800
C103 C104 1.566(12)
C103 H10E 0.9800
C103 H10F 0.9800
C104 C105 1.543(12)
C104 H10G 0.9800
C104 H10H 0.9800
C105 H10I 0.9800
C105 H10J 0.9800
C106 C110 1.363(17)
C106 C107 1.616(14)
C106 H10K 0.9800
C106 H10L 0.9800
C107 C108 1.570(13)
C107 H10M 0.9800
C107 H10N 0.9800
C108 C109 1.586(12)
C108 H10O 0.9800
C108 H10P 0.9800
C109 C110 1.563(12)
C109 H10Q 0.9800
C109 H10R 0.9800
C110 H11A 0.9800
C110 H11B 0.9800

loop_
_geom_torsion_atom_site_label_1
_geom_torsion_atom_site_label_2
_geom_torsion_atom_site_label_3
_geom_torsion_atom_site_label_4
_geom_torsion
C1 Zr1 O1 S1 40.7(3)
C15 Zr1 O1 S1 -96.8(3)
C20 Zr1 O1 S1 170.0(3)
C11 Zr1 O1 S1 -81.8(3)
C14 Zr1 O1 S1 -74.1(3)
C17 Zr1 O1 S1 138.8(3)
C19 Zr1 O1 S1 138.3(3)
C16 Zr1 O1 S1 173.5(2)
C18 Zr1 O1 S1 119.3(3)
C13 Zr1 O1 S1 -43.9(3)
C12 Zr1 O1 S1 -43.8(3)
C1 Zr1 O1 S1A 27.7(10)
C15 Zr1 O1 S1A -109.8(10)
C20 Zr1 O1 S1A 157.0(10)
C11 Zr1 O1 S1A -94.8(10)
C14 Zr1 O1 S1A -87.1(10)
C17 Zr1 O1 S1A 125.8(10)
C19 Zr1 O1 S1A 125.3(10)
C16 Zr1 O1 S1A 160.5(10)
C18 Zr1 O1 S1A 106.3(10)
C13 Zr1 O1 S1A -56.9(10)
C12 Zr1 O1 S1A -56.8(10)
S1A O1 S1 O2 -15.4(19)
Zr1 O1 S1 O2 -170.5(2)
S1A O1 S1 P1 93(2)
Zr1 O1 S1 P1 -61.9(3)
C2 P1 S1 O2 163.0(2)
C41 P1 S1 O2 36.6(3)
C31 P1 S1 O2 -78.2(2)
S1A P1 S1 O2 23.0(18)
C2 P1 S1 O1 49.2(2)
C41 P1 S1 O1 -77.2(2)
C31 P1 S1 O1 168.0(2)
S1A P1 S1 O1 -90.8(19)
S1 O1 S1A O2A 37.1(16)
Zr1 O1 S1A O2A 72.2(18)
S1 O1 S1A P1 -73.0(19)
Zr1 O1 S1A P1 -38.0(12)
C2 P1 S1A O2A -97.2(11)
C41 P1 S1A O2A 139.2(11)
C31 P1 S1A O2A 27.2(11)
S1 P1 S1A O2A -53.6(17)
C2 P1 S1A O1 27.3(8)
C41 P1 S1A O1 -96.3(6)
C31 P1 S1A O1 151.7(5)
S1 P1 S1A O1 70.9(18)
O1 Zr1 C1 C2 -1.5(4)
C15 Zr1 C1 C2 100.0(5)
C20 Zr1 C1 C2 -79.3(5)
C11 Zr1 C1 C2 132.2(4)
C14 Zr1 C1 C2 72.9(5)
C17 Zr1 C1 C2 -129.2(4)
C19 Zr1 C1 C2 -75.2(5)
C16 Zr1 C1 C2 -121.4(4)
C18 Zr1 C1 C2 -102.5(5)
C13 Zr1 C1 C2 88.0(5)
C12 Zr1 C1 C2 120.0(5)
O1 Zr1 C1 C3 179.3(2)
C15 Zr1 C1 C3 -79.1(3)
C20 Zr1 C1 C3 101.6(2)
C11 Zr1 C1 C3 -47.0(3)
C14 Zr1 C1 C3 -106.2(2)
C17 Zr1 C1 C3 51.7(2)
C19 Zr1 C1 C3 105.7(2)
C16 Zr1 C1 C3 59.5(3)
C18 Zr1 C1 C3 78.4(2)
C13 Zr1 C1 C3 -91.1(2)
C12 Zr1 C1 C3 -59.1(2)
C3 C1 C2 P1 -175.5(3)
Zr1 C1 C2 P1 5.5(6)
C3 C1 C2 Si1 6.8(5)
Zr1 C1 C2 Si1 -172.2(2)
C41 P1 C2 C1 99.5(3)
C31 P1 C2 C1 -137.6(3)
S1 P1 C2 C1 -26.3(3)
S1A P1 C2 C1 -18.2(5)
C41 P1 C2 Si1 -82.6(2)
C31 P1 C2 Si1 40.2(3)
S1 P1 C2 Si1 151.53(17)
S1A P1 C2 Si1 159.6(4)
C5 Si1 C2 C1 72.1(4)
C4 Si1 C2 C1 -49.2(4)
C6 Si1 C2 C1 -167.0(3)
C5 Si1 C2 P1 -105.5(3)
C4 Si1 C2 P1 133.2(3)
C6 Si1 C2 P1 15.4(3)
O1 Zr1 C11 C12 86.3(2)
C1 Zr1 C11 C12 -23.4(3)
C15 Zr1 C11 C12 114.4(3)
C20 Zr1 C11 C12 -177.8(2)
C14 Zr1 C11 C12 76.8(2)
C17 Zr1 C11 C12 -124.8(2)
C19 Zr1 C11 C12 -160.7(2)
C16 Zr1 C11 C12 -155.6(2)
C18 Zr1 C11 C12 -119.8(2)
C13 Zr1 C11 C12 36.4(2)
O1 Zr1 C11 C15 -28.1(3)
C1 Zr1 C11 C15 -137.8(2)
C20 Zr1 C11 C15 67.9(2)
C14 Zr1 C11 C15 -37.5(2)
C17 Zr1 C11 C15 120.9(2)
C19 Zr1 C11 C15 84.9(3)
C16 Zr1 C11 C15 90.0(2)
C18 Zr1 C11 C15 125.8(2)
C13 Zr1 C11 C15 -78.0(2)
C12 Zr1 C11 C15 -114.4(3)
O1 Zr1 C11 C21 -151.9(4)
C1 Zr1 C11 C21 98.3(4)
C15 Zr1 C11 C21 -123.9(5)
C20 Zr1 C11 C21 -56.0(4)
C14 Zr1 C11 C21 -161.4(5)
C17 Zr1 C11 C21 -3.0(4)
C19 Zr1 C11 C21 -38.9(5)
C16 Zr1 C11 C21 -33.8(4)
C18 Zr1 C11 C21 1.9(4)
C13 Zr1 C11 C21 158.1(4)
C12 Zr1 C11 C21 121.7(5)
C15 C11 C12 C13 1.7(4)
C21 C11 C12 C13 168.1(4)
Zr1 C11 C12 C13 -64.8(3)
C15 C11 C12 C22 -165.0(4)
C21 C11 C12 C22 1.3(6)
Zr1 C11 C12 C22 128.5(4)
C15 C11 C12 Zr1 66.5(2)
C21 C11 C12 Zr1 -127.1(4)
O1 Zr1 C12 C11 -116.4(2)
C1 Zr1 C12 C11 159.2(2)
C15 Zr1 C12 C11 -37.8(2)
C20 Zr1 C12 C11 3.3(3)
C14 Zr1 C12 C11 -78.4(2)
C17 Zr1 C12 C11 61.4(2)
C19 Zr1 C12 C11 56.0(5)
C16 Zr1 C12 C11 26.7(3)
C18 Zr1 C12 C11 87.6(3)
C13 Zr1 C12 C11 -116.2(3)
O1 Zr1 C12 C13 -0.2(3)
C1 Zr1 C12 C13 -84.6(2)
C15 Zr1 C12 C13 78.5(2)
C20 Zr1 C12 C13 119.6(2)
C11 Zr1 C12 C13 116.2(3)
C14 Zr1 C12 C13 37.8(2)
C17 Zr1 C12 C13 177.6(2)
C19 Zr1 C12 C13 172.2(4)
C16 Zr1 C12 C13 142.9(2)
C18 Zr1 C12 C13 -156.1(2)
O1 Zr1 C12 C22 122.7(4)
C1 Zr1 C12 C22 38.3(4)
C15 Zr1 C12 C22 -158.6(5)
C20 Zr1 C12 C22 -117.5(4)
C11 Zr1 C12 C22 -120.9(5)
C14 Zr1 C12 C22 160.7(5)
C17 Zr1 C12 C22 -59.5(4)
C19 Zr1 C12 C22 -64.9(7)
C16 Zr1 C12 C22 -94.2(4)
C18 Zr1 C12 C22 -33.2(5)
C13 Zr1 C12 C22 122.9(5)
C11 C12 C13 C14 -2.3(4)
C22 C12 C13 C14 164.3(4)
Zr1 C12 C13 C14 -66.6(2)
C11 C12 C13 C23 -171.5(4)
C22 C12 C13 C23 -4.9(6)
Zr1 C12 C13 C23 124.3(4)
C11 C12 C13 Zr1 64.2(3)
C22 C12 C13 Zr1 -129.2(4)
O1 Zr1 C13 C14 -66.6(2)
C1 Zr1 C13 C14 -153.4(2)
C15 Zr1 C13 C14 36.7(2)
C20 Zr1 C13 C14 9.0(3)
C11 Zr1 C13 C14 77.5(2)
C17 Zr1 C13 C14 109.9(3)
C19 Zr1 C13 C14 -59.1(5)
C16 Zr1 C13 C14 60.0(3)
C18 Zr1 C13 C14 173.6(3)
C12 Zr1 C13 C14 113.6(3)
O1 Zr1 C13 C12 179.8(2)
C1 Zr1 C13 C12 93.0(2)
C15 Zr1 C13 C12 -76.9(2)
C20 Zr1 C13 C12 -104.6(3)
C11 Zr1 C13 C12 -36.1(2)
C14 Zr1 C13 C12 -113.6(3)
C17 Zr1 C13 C12 -3.8(3)
C19 Zr1 C13 C12 -172.7(4)
C16 Zr1 C13 C12 -53.6(3)
C18 Zr1 C13 C12 60.0(5)
O1 Zr1 C13 C23 56.4(3)
C1 Zr1 C13 C23 -30.4(3)
C15 Zr1 C13 C23 159.7(4)
C20 Zr1 C13 C23 132.0(3)
C11 Zr1 C13 C23 -159.5(4)
C14 Zr1 C13 C23 123.0(4)
C17 Zr1 C13 C23 -127.2(3)
C19 Zr1 C13 C23 63.9(6)
C16 Zr1 C13 C23 -177.0(3)
C18 Zr1 C13 C23 -63.4(5)
C12 Zr1 C13 C23 -123.4(4)
C12 C13 C14 C15 2.1(4)
C23 C13 C14 C15 171.2(4)
Zr1 C13 C14 C15 -65.6(3)
C12 C13 C14 C24 -169.7(4)
C23 C13 C14 C24 -0.6(6)
Zr1 C13 C14 C24 122.6(4)
C12 C13 C14 Zr1 67.7(2)
C23 C13 C14 Zr1 -123.2(4)
O1 Zr1 C14 C15 -134.6(2)
C1 Zr1 C14 C15 144.7(2)
C20 Zr1 C14 C15 -58.8(2)
C11 Zr1 C14 C15 37.9(2)
C17 Zr1 C14 C15 1.6(3)
C19 Zr1 C14 C15 -85.6(3)
C16 Zr1 C14 C15 -23.1(2)
C18 Zr1 C14 C15 -55.3(6)
C13 Zr1 C14 C15 115.6(3)
C12 Zr1 C14 C15 78.0(2)
O1 Zr1 C14 C13 109.8(2)
C1 Zr1 C14 C13 29.1(3)
C15 Zr1 C14 C13 -115.6(3)
C20 Zr1 C14 C13 -174.4(2)
C11 Zr1 C14 C13 -77.7(2)
C17 Zr1 C14 C13 -114.0(3)
C19 Zr1 C14 C13 158.8(2)
C16 Zr1 C14 C13 -138.8(2)
C18 Zr1 C14 C13 -170.9(5)
C12 Zr1 C14 C13 -37.6(2)
O1 Zr1 C14 C24 -14.6(3)
C1 Zr1 C14 C24 -95.3(3)
C15 Zr1 C14 C24 120.0(4)
C20 Zr1 C14 C24 61.2(4)
C11 Zr1 C14 C24 157.9(4)
C17 Zr1 C14 C24 121.6(3)
C19 Zr1 C14 C24 34.4(4)
C16 Zr1 C14 C24 96.9(3)
C18 Zr1 C14 C24 64.7(7)
C13 Zr1 C14 C24 -124.4(4)
C12 Zr1 C14 C24 -162.0(4)
C13 C14 C15 C11 -1.0(4)
C24 C14 C15 C11 171.0(3)
Zr1 C14 C15 C11 -67.7(2)
C13 C14 C15 C25 -170.3(3)
C24 C14 C15 C25 1.7(6)
Zr1 C14 C15 C25 123.1(4)
C13 C14 C15 Zr1 66.6(3)
C24 C14 C15 Zr1 -121.3(4)
C12 C11 C15 C14 -0.4(4)
C21 C11 C15 C14 -166.2(4)
Zr1 C11 C15 C14 67.9(2)
C12 C11 C15 C25 168.3(4)
C21 C11 C15 C25 2.6(6)
Zr1 C11 C15 C25 -123.3(4)
C12 C11 C15 Zr1 -68.4(3)
C21 C11 C15 Zr1 125.9(4)
O1 Zr1 C15 C14 44.8(2)
C1 Zr1 C15 C14 -51.5(3)
C20 Zr1 C15 C14 127.9(2)
C11 Zr1 C15 C14 -113.7(3)
C17 Zr1 C15 C14 -178.9(2)
C19 Zr1 C15 C14 122.6(2)
C16 Zr1 C15 C14 159.2(2)
C18 Zr1 C15 C14 163.2(2)
C13 Zr1 C15 C14 -36.6(2)
C12 Zr1 C15 C14 -76.8(2)
O1 Zr1 C15 C11 158.5(2)
C1 Zr1 C15 C11 62.2(3)
C20 Zr1 C15 C11 -118.4(2)
C14 Zr1 C15 C11 113.7(3)
C17 Zr1 C15 C11 -65.2(2)
C19 Zr1 C15 C11 -123.7(2)
C16 Zr1 C15 C11 -87.1(2)
C18 Zr1 C15 C11 -83.1(3)
C13 Zr1 C15 C11 77.1(2)
C12 Zr1 C15 C11 36.9(2)
O1 Zr1 C15 C25 -76.2(3)
C1 Zr1 C15 C25 -172.5(3)
C20 Zr1 C15 C25 6.9(3)
C11 Zr1 C15 C25 125.3(4)
C14 Zr1 C15 C25 -121.1(4)
C17 Zr1 C15 C25 60.0(4)
C19 Zr1 C15 C25 1.5(4)
C16 Zr1 C15 C25 38.1(3)
C18 Zr1 C15 C25 42.1(4)
C13 Zr1 C15 C25 -157.7(4)
C12 Zr1 C15 C25 162.1(4)
O1 Zr1 C16 C17 -122.2(2)
C1 Zr1 C16 C17 -14.6(3)
C15 Zr1 C16 C17 138.6(2)
C20 Zr1 C16 C17 -115.8(3)
C11 Zr1 C16 C17 105.9(2)
C14 Zr1 C16 C17 150.8(2)
C19 Zr1 C16 C17 -78.3(2)
C18 Zr1 C16 C17 -38.1(2)
C13 Zr1 C16 C17 120.0(2)
C12 Zr1 C16 C17 92.2(2)
O1 Zr1 C16 C20 -6.4(2)
C1 Zr1 C16 C20 101.1(2)
C15 Zr1 C16 C20 -105.6(2)
C11 Zr1 C16 C20 -138.3(2)
C14 Zr1 C16 C20 -93.5(2)
C17 Zr1 C16 C20 115.8(3)
C19 Zr1 C16 C20 37.4(2)
C18 Zr1 C16 C20 77.7(2)
C13 Zr1 C16 C20 -124.3(2)
C12 Zr1 C16 C20 -152.1(2)
O1 Zr1 C16 C26 116.0(4)
C1 Zr1 C16 C26 -136.5(4)
C15 Zr1 C16 C26 16.8(4)
C20 Zr1 C16 C26 122.4(5)
C11 Zr1 C16 C26 -15.9(4)
C14 Zr1 C16 C26 28.9(4)
C17 Zr1 C16 C26 -121.8(5)
C19 Zr1 C16 C26 159.8(4)
C18 Zr1 C16 C26 -159.9(4)
C13 Zr1 C16 C26 -1.9(5)
C12 Zr1 C16 C26 -29.7(4)
C20 C16 C17 C18 2.8(4)
C26 C16 C17 C18 -161.9(4)
Zr1 C16 C17 C18 67.5(2)
C20 C16 C17 C27 170.2(4)
C26 C16 C17 C27 5.5(6)
Zr1 C16 C17 C27 -125.1(4)
C20 C16 C17 Zr1 -64.7(3)
C26 C16 C17 Zr1 130.7(4)
O1 Zr1 C17 C16 76.3(2)
C1 Zr1 C17 C16 168.7(2)
C15 Zr1 C17 C16 -44.3(2)
C20 Zr1 C17 C16 36.8(2)
C11 Zr1 C17 C16 -73.7(2)
C14 Zr1 C17 C16 -45.3(3)
C19 Zr1 C17 C16 76.9(2)
C18 Zr1 C17 C16 113.7(3)
C13 Zr1 C17 C16 -99.2(3)
C12 Zr1 C17 C16 -101.3(2)
O1 Zr1 C17 C18 -37.4(3)
C1 Zr1 C17 C18 55.0(2)
C15 Zr1 C17 C18 -158.0(2)
C20 Zr1 C17 C18 -76.9(2)
C11 Zr1 C17 C18 172.6(2)
C14 Zr1 C17 C18 -159.0(2)
C19 Zr1 C17 C18 -36.8(2)
C16 Zr1 C17 C18 -113.7(3)
C13 Zr1 C17 C18 147.1(2)
C12 Zr1 C17 C18 145.0(2)
O1 Zr1 C17 C27 -160.4(3)
C1 Zr1 C17 C27 -68.1(4)
C15 Zr1 C17 C27 78.9(4)
C20 Zr1 C17 C27 160.1(4)
C11 Zr1 C17 C27 49.6(4)
C14 Zr1 C17 C27 78.0(4)
C19 Zr1 C17 C27 -159.9(4)
C16 Zr1 C17 C27 123.3(5)
C18 Zr1 C17 C27 -123.0(4)
C13 Zr1 C17 C27 24.1(5)
C12 Zr1 C17 C27 21.9(4)
C16 C17 C18 C19 -1.4(4)
C27 C17 C18 C19 -168.8(4)
Zr1 C17 C18 C19 66.2(2)
C16 C17 C18 C28 164.8(4)
C27 C17 C18 C28 -2.6(6)
Zr1 C17 C18 C28 -127.6(4)
C16 C17 C18 Zr1 -67.6(3)
C27 C17 C18 Zr1 125.0(4)
O1 Zr1 C18 C19 36.2(2)
C1 Zr1 C18 C19 120.9(2)
C15 Zr1 C18 C19 -82.2(3)
C20 Zr1 C18 C19 -36.5(2)
C11 Zr1 C18 C19 -123.8(2)
C14 Zr1 C18 C19 -40.5(6)
C17 Zr1 C18 C19 -114.6(3)
C16 Zr1 C18 C19 -77.2(2)
C13 Zr1 C18 C19 154.4(3)
C12 Zr1 C18 C19 -164.6(2)
O1 Zr1 C18 C17 150.8(2)
C1 Zr1 C18 C17 -124.5(2)
C15 Zr1 C18 C17 32.4(3)
C20 Zr1 C18 C17 78.1(2)
C11 Zr1 C18 C17 -9.1(3)
C14 Zr1 C18 C17 74.1(6)
C19 Zr1 C18 C17 114.6(3)
C16 Zr1 C18 C17 37.4(2)
C13 Zr1 C18 C17 -91.0(4)
C12 Zr1 C18 C17 -50.0(3)
O1 Zr1 C18 C28 -86.8(4)
C1 Zr1 C18 C28 -2.1(4)
C15 Zr1 C18 C28 154.7(3)
C20 Zr1 C18 C28 -159.5(4)
C11 Zr1 C18 C28 113.2(4)
C14 Zr1 C18 C28 -163.5(5)
C17 Zr1 C18 C28 122.4(5)
C19 Zr1 C18 C28 -123.0(5)
C16 Zr1 C18 C28 159.7(4)
C13 Zr1 C18 C28 31.4(6)
C12 Zr1 C18 C28 72.4(4)
C17 C18 C19 C20 -0.5(4)
C28 C18 C19 C20 -166.7(4)
Zr1 C18 C19 C20 65.3(3)
C17 C18 C19 C29 173.1(3)
C28 C18 C19 C29 6.9(6)
Zr1 C18 C19 C29 -121.2(4)
C17 C18 C19 Zr1 -65.8(2)
C28 C18 C19 Zr1 128.1(4)
O1 Zr1 C19 C20 101.2(2)
C1 Zr1 C19 C20 -174.0(2)
C15 Zr1 C19 C20 10.1(3)
C11 Zr1 C19 C20 -31.6(3)
C14 Zr1 C19 C20 51.3(3)
C17 Zr1 C19 C20 -78.3(2)
C16 Zr1 C19 C20 -37.9(2)
C18 Zr1 C19 C20 -115.9(3)
C13 Zr1 C19 C20 93.5(4)
C12 Zr1 C19 C20 -72.0(5)
O1 Zr1 C19 C18 -142.8(2)
C1 Zr1 C19 C18 -58.0(2)
C15 Zr1 C19 C18 126.0(2)
C20 Zr1 C19 C18 115.9(3)
C11 Zr1 C19 C18 84.4(3)
C14 Zr1 C19 C18 167.3(2)
C17 Zr1 C19 C18 37.7(2)
C16 Zr1 C19 C18 78.0(2)
C13 Zr1 C19 C18 -150.6(4)
C12 Zr1 C19 C18 43.9(5)
O1 Zr1 C19 C29 -19.7(3)
C1 Zr1 C19 C29 65.1(3)
C15 Zr1 C19 C29 -110.9(3)
C20 Zr1 C19 C29 -121.0(4)
C11 Zr1 C19 C29 -152.5(3)
C14 Zr1 C19 C29 -69.6(4)
C17 Zr1 C19 C29 160.8(4)
C16 Zr1 C19 C29 -158.9(4)
C18 Zr1 C19 C29 123.1(4)
C13 Zr1 C19 C29 -27.5(6)
C12 Zr1 C19 C29 167.0(4)
C18 C19 C20 C16 2.2(4)
C29 C19 C20 C16 -171.4(3)
Zr1 C19 C20 C16 68.4(3)
C18 C19 C20 C30 175.2(3)
C29 C19 C20 C30 1.5(6)
Zr1 C19 C20 C30 -118.7(4)
C18 C19 C20 Zr1 -66.2(3)
C29 C19 C20 Zr1 120.2(3)
C17 C16 C20 C19 -3.1(4)
C26 C16 C20 C19 161.3(4)
Zr1 C16 C20 C19 -68.4(2)
C17 C16 C20 C30 -175.9(4)
C26 C16 C20 C30 -11.4(6)
Zr1 C16 C20 C30 118.8(4)
C17 C16 C20 Zr1 65.3(3)
C26 C16 C20 Zr1 -130.3(4)
O1 Zr1 C20 C19 -72.2(2)
C1 Zr1 C20 C19 7.6(3)
C15 Zr1 C20 C19 -171.9(2)
C11 Zr1 C20 C19 158.1(2)
C14 Zr1 C20 C19 -144.6(2)
C17 Zr1 C20 C19 77.3(2)
C16 Zr1 C20 C19 113.7(3)
C18 Zr1 C20 C19 36.4(2)
C13 Zr1 C20 C19 -149.8(2)
C12 Zr1 C20 C19 156.3(2)
O1 Zr1 C20 C16 174.1(2)
C1 Zr1 C20 C16 -106.1(2)
C15 Zr1 C20 C16 74.4(2)
C11 Zr1 C20 C16 44.4(2)
C14 Zr1 C20 C16 101.7(2)
C17 Zr1 C20 C16 -36.4(2)
C19 Zr1 C20 C16 -113.7(3)
C18 Zr1 C20 C16 -77.3(2)
C13 Zr1 C20 C16 96.5(3)
C12 Zr1 C20 C16 42.5(3)
O1 Zr1 C20 C30 50.0(3)
C1 Zr1 C20 C30 129.8(3)
C15 Zr1 C20 C30 -49.7(3)
C11 Zr1 C20 C30 -79.7(3)
C14 Zr1 C20 C30 -22.5(3)
C17 Zr1 C20 C30 -160.5(4)
C19 Zr1 C20 C30 122.1(4)
C16 Zr1 C20 C30 -124.1(4)
C18 Zr1 C20 C30 158.5(4)
C13 Zr1 C20 C30 -27.7(4)
C12 Zr1 C20 C30 -81.6(4)
C2 P1 C31 C32 50.3(4)
C41 P1 C31 C32 174.9(3)
S1 P1 C31 C32 -68.6(3)
S1A P1 C31 C32 -79.5(5)
C2 P1 C31 C36 -128.5(3)
C41 P1 C31 C36 -3.9(4)
S1 P1 C31 C36 112.6(3)
S1A P1 C31 C36 101.7(5)
C36 C31 C32 C33 1.0(6)
P1 C31 C32 C33 -177.8(3)
C31 C32 C33 C34 -1.2(7)
C32 C33 C34 C35 -0.1(7)
C33 C34 C35 C36 1.5(7)
C34 C35 C36 C31 -1.7(6)
C32 C31 C36 C35 0.4(6)
P1 C31 C36 C35 179.2(3)
C2 P1 C41 C46 8.1(4)
C31 P1 C41 C46 -116.5(3)
S1 P1 C41 C46 134.4(3)
S1A P1 C41 C46 137.0(4)
C2 P1 C41 C42 -169.4(3)
C31 P1 C41 C42 66.0(3)
S1 P1 C41 C42 -43.0(3)
S1A P1 C41 C42 -40.4(4)
C46 C41 C42 C43 -0.8(6)
P1 C41 C42 C43 176.7(3)
C41 C42 C43 C44 0.2(6)
C42 C43 C44 C45 0.3(7)
C43 C44 C45 C46 -0.2(6)
C44 C45 C46 C41 -0.4(6)
C42 C41 C46 C45 0.9(6)
P1 C41 C46 C45 -176.5(3)
C81 B1 C51 C52 -104.8(4)
C61 B1 C51 C52 132.2(4)
C71 B1 C51 C52 17.5(5)
C81 B1 C51 C56 68.1(4)
C61 B1 C51 C56 -54.8(4)
C71 B1 C51 C56 -169.5(3)
C56 C51 C52 F52 -177.9(3)
B1 C51 C52 F52 -4.6(6)
C56 C51 C52 C53 1.4(6)
B1 C51 C52 C53 174.7(4)
F52 C52 C53 F53 -1.7(6)
C51 C52 C53 F53 179.0(4)
F52 C52 C53 C54 179.0(4)
C51 C52 C53 C54 -0.3(7)
F53 C53 C54 F54 1.1(7)
C52 C53 C54 F54 -179.6(4)
F53 C53 C54 C55 179.6(4)
C52 C53 C54 C55 -1.2(7)
F54 C54 C55 F55 -0.5(6)
C53 C54 C55 F55 -179.0(4)
F54 C54 C55 C56 179.9(4)
C53 C54 C55 C56 1.4(6)
F55 C55 C56 F56 0.5(5)
C54 C55 C56 F56 -179.9(4)
F55 C55 C56 C51 -179.8(3)
C54 C55 C56 C51 -0.2(6)
C52 C51 C56 F56 178.5(3)
B1 C51 C56 F56 4.6(5)
C52 C51 C56 C55 -1.1(5)
B1 C51 C56 C55 -175.1(4)
C81 B1 C61 C62 -136.1(4)
C51 B1 C61 C62 -20.5(5)
C71 B1 C61 C62 101.5(4)
C81 B1 C61 C66 53.3(5)
C51 B1 C61 C66 168.9(3)
C71 B1 C61 C66 -69.2(4)
C66 C61 C62 F62 178.5(3)
B1 C61 C62 F62 7.3(6)
C66 C61 C62 C63 -1.2(5)
B1 C61 C62 C63 -172.4(4)
F62 C62 C63 F63 -1.8(5)
C61 C62 C63 F63 177.9(3)
F62 C62 C63 C64 179.2(3)
C61 C62 C63 C64 -1.0(6)
F63 C63 C64 F64 2.1(6)
C62 C63 C64 F64 -178.9(4)
F63 C63 C64 C65 -178.0(4)
C62 C63 C64 C65 1.0(6)
F64 C64 C65 F65 -0.2(6)
C63 C64 C65 F65 179.9(4)
F64 C64 C65 C66 -178.7(4)
C63 C64 C65 C66 1.3(6)
F65 C65 C66 F66 -1.7(6)
C64 C65 C66 F66 176.8(4)
F65 C65 C66 C61 177.5(4)
C64 C65 C66 C61 -3.9(7)
C62 C61 C66 F66 -177.0(3)
B1 C61 C66 F66 -5.2(5)
C62 C61 C66 C65 3.7(6)
B1 C61 C66 C65 175.6(4)
C81 B1 C71 C76 -18.4(5)
C51 B1 C71 C76 -133.7(4)
C61 B1 C71 C76 104.4(4)
C81 B1 C71 C72 169.7(3)
C51 B1 C71 C72 54.4(5)
C61 B1 C71 C72 -67.6(4)
C76 C71 C72 F72 -177.7(3)
B1 C71 C72 F72 -4.7(5)
C76 C71 C72 C73 1.6(6)
B1 C71 C72 C73 174.6(4)
F72 C72 C73 F73 -1.5(6)
C71 C72 C73 F73 179.1(4)
F72 C72 C73 C74 178.8(4)
C71 C72 C73 C74 -0.5(7)
F73 C73 C74 F74 0.5(7)
C72 C73 C74 F74 -179.9(4)
F73 C73 C74 C75 179.8(4)
C72 C73 C74 C75 -0.6(7)
F74 C74 C75 F75 -0.1(7)
C73 C74 C75 F75 -179.5(4)
F74 C74 C75 C76 179.7(4)
C73 C74 C75 C76 0.4(7)
C72 C71 C76 F76 177.8(3)
B1 C71 C76 F76 5.4(6)
C72 C71 C76 C75 -1.8(6)
B1 C71 C76 C75 -174.2(4)
F75 C75 C76 F76 1.1(6)
C74 C75 C76 F76 -178.7(4)
F75 C75 C76 C71 -179.3(4)
C74 C75 C76 C71 0.9(7)
C51 B1 C81 C82 -103.0(4)
C61 B1 C81 C82 19.4(5)
C71 B1 C81 C82 134.7(4)
C51 B1 C81 C86 68.9(4)
C61 B1 C81 C86 -168.7(3)
C71 B1 C81 C86 -53.4(5)
C86 C81 C82 F82 -179.0(3)
B1 C81 C82 F82 -6.6(6)
C86 C81 C82 C83 0.8(6)
B1 C81 C82 C83 173.2(4)
F82 C82 C83 F83 0.6(6)
C81 C82 C83 F83 -179.2(4)
F82 C82 C83 C84 179.9(4)
C81 C82 C83 C84 0.1(7)
F83 C83 C84 F84 -1.5(7)
C82 C83 C84 F84 179.2(4)
F83 C83 C84 C85 178.8(4)
C82 C83 C84 C85 -0.5(7)
F84 C84 C85 F85 -0.2(7)
C83 C84 C85 F85 179.5(4)
F84 C84 C85 C86 -179.7(4)
C83 C84 C85 C86 -0.1(7)
F85 C85 C86 F86 2.2(6)
C84 C85 C86 F86 -178.2(4)
F85 C85 C86 C81 -178.4(4)
C84 C85 C86 C81 1.2(7)
C82 C81 C86 F86 177.9(3)
B1 C81 C86 F86 5.0(6)
C82 C81 C86 C85 -1.4(6)
B1 C81 C86 C85 -174.3(4)
C105 C101 C102 C103 42(2)
C101 C102 C103 C104 -29.4(18)
C102 C103 C104 C105 12.6(17)
C102 C101 C105 C104 -32(2)
C103 C104 C105 C101 12(2)
C110 C106 C107 C108 -39(3)
C106 C107 C108 C109 9.0(18)
C107 C108 C109 C110 19.5(17)
C107 C106 C110 C109 42(2)
C108 C109 C110 C106 -42.1(19)

loop_
_platon_squeeze_void_nr
_platon_squeeze_void_average_x
_platon_squeeze_void_average_y
_platon_squeeze_void_average_z
_platon_squeeze_void_volume
_platon_squeeze_void_count_electrons
_platon_squeeze_void_content
1 0.127 0.366 0.915 113 21 ' '
2 -0.127 0.634 0.085 113 21 ' '
3 0.181 0.382 0.642 13 1 ' '
4 0.248 0.831 0.725 15 1 ' '
5 0.752 0.169 0.275 15 1 ' '
6 0.819 0.618 0.358 13 1 ' '
